data_7152919
loop_
_publ_author_name
'Pike, Sarah J.'
'De Poli, Matteo'
'Zawodny, Wojciech'
'Raftery, James'
'Webb, Simon J.'
'Clayden, Jonathan'

_publ_section_title
;
 Diastereotopic fluorine substituents as (19)F NMR probes of screw-sense
 preference in helical foldamers.
;
_journal_issue 19
_journal_name_full 'Organic &amp; biomolecular chemistry'
_journal_page_first 3168
_journal_page_last 3176
_journal_paper_doi 10.1039/c3ob40463c
_journal_volume 11
_journal_year 2013
_chemical_formula_sum 'C5 H12 Cl F2 N O3'
_chemical_formula_weight 207.61
_chemical_name_systematic
;
?
;
_space_group_IT_number 11
_symmetry_cell_setting monoclinic
_symmetry_space_group_name_Hall '-P 2yb'
_symmetry_space_group_name_H-M 'P 1 21/m 1'
_atom_sites_solution_hydrogens geom
_atom_sites_solution_primary direct
_atom_sites_solution_secondary difmap
_audit_creation_method SHELXL-97
_cell_angle_alpha 90.00
_cell_angle_beta 90.300(3)
_cell_angle_gamma 90.00
_cell_formula_units_Z 2
_cell_length_a 5.8270(9)
_cell_length_b 9.2591(14)
_cell_length_c 8.8013(13)
_cell_measurement_reflns_used 1098
_cell_measurement_temperature 100(2)
_cell_measurement_theta_max 27.7255
_cell_measurement_theta_min 3.1925
_cell_volume 474.85(12)
_computing_cell_refinement 'Bruker SMART'
_computing_data_collection 'Bruker SMART'
_computing_data_reduction 'Bruker SAINT'
_computing_molecular_graphics 'Bruker SHELXTL'
_computing_publication_material 'Bruker SHELXTL'
_computing_structure_refinement 'SHELXL-97 (Sheldrick, 1997)'
_computing_structure_solution 'SHELXS-97 (Sheldrick, 1990)'
_diffrn_ambient_temperature 100(2)
_diffrn_measured_fraction_theta_full 0.993
_diffrn_measured_fraction_theta_max 0.941
_diffrn_measurement_device_type 'CCD area detector'
_diffrn_measurement_method 'phi and omega scans'
_diffrn_radiation_monochromator graphite
_diffrn_radiation_source 'fine-focus sealed tube'
_diffrn_radiation_type MoK\a
_diffrn_radiation_wavelength 0.71073
_diffrn_reflns_av_R_equivalents 0.0662
_diffrn_reflns_av_sigmaI/netI 0.0572
_diffrn_reflns_limit_h_max 7
_diffrn_reflns_limit_h_min -7
_diffrn_reflns_limit_k_max 9
_diffrn_reflns_limit_k_min -12
_diffrn_reflns_limit_l_max 11
_diffrn_reflns_limit_l_min -8
_diffrn_reflns_number 2984
_diffrn_reflns_theta_full 25.00
_diffrn_reflns_theta_max 28.22
_diffrn_reflns_theta_min 2.31
_exptl_absorpt_coefficient_mu 0.406
_exptl_absorpt_correction_type none
_exptl_crystal_colour white
_exptl_crystal_density_diffrn 1.452
_exptl_crystal_density_method 'not measured'
_exptl_crystal_description block
_exptl_crystal_F_000 216
_exptl_crystal_size_max 0.30
_exptl_crystal_size_mid 0.28
_exptl_crystal_size_min 0.06
_refine_diff_density_max 0.337
_refine_diff_density_min -0.235
_refine_diff_density_rms 0.062
_refine_ls_extinction_method none
_refine_ls_goodness_of_fit_ref 0.980
_refine_ls_hydrogen_treatment mixed
_refine_ls_matrix_type full
_refine_ls_number_parameters 70
_refine_ls_number_reflns 1171
_refine_ls_number_restraints 0
_refine_ls_restrained_S_all 0.980
_refine_ls_R_factor_all 0.0436
_refine_ls_R_factor_gt 0.0356
_refine_ls_shift/su_max 0.000
_refine_ls_shift/su_mean 0.000
_refine_ls_structure_factor_coef Fsqd
_refine_ls_weighting_details 'calc w=1/[\s^2^(Fo^2^)+(0.0308P)^2^+0.0000P] where P=(Fo^2^+2Fc^2^)/3'
_refine_ls_weighting_scheme calc
_refine_ls_wR_factor_gt 0.0748
_refine_ls_wR_factor_ref 0.0774
_reflns_number_gt 967
_reflns_number_total 1171
_reflns_threshold_expression >2sigma(I)
_cod_data_source_file c3ob40463c.txt
_cod_data_source_block s3620p
_cod_depositor_comments
;
The following automatic conversions were performed:

'_symmetry_cell_setting' value 'Monoclinic' changed to 'monoclinic'
according to /home/saulius/struct/CIF-dictionaries/cif_core.dic
dictionary named 'cif_core.dic' version 2.4.2 from 2011-04-26.

Automatic conversion script
Id: cif_fix_values 1891 2012-01-12 08:04:46Z andrius 
;
_cod_original_sg_symbol_H-M P2(1)/m
_cod_database_code 7152919

loop_
_symmetry_equiv_pos_as_xyz
'x, y, z'
'-x, y+1/2, -z'
'-x, -y, -z'
'x, -y-1/2, z'

loop_
_atom_site_label
_atom_site_type_symbol
_atom_site_fract_x
_atom_site_fract_y
_atom_site_fract_z
_atom_site_U_iso_or_equiv
_atom_site_adp_type
_atom_site_occupancy
_atom_site_symmetry_multiplicity
_atom_site_calc_flag
_atom_site_refinement_flags
C1 C 0.5477(3) 0.61436(15) 0.18497(16) 0.0164(3) Uani 1 1 d .
H1A H 0.6266 0.6162 0.0856 0.020 Uiso 1 1 calc R
H1B H 0.6651 0.6078 0.2664 0.020 Uiso 1 1 calc R
C2 C 0.4036(3) 0.7500 0.2050(2) 0.0119(4) Uani 1 2 d S
C3 C 0.2057(3) 0.7500 0.0901(2) 0.0160(4) Uani 1 2 d S
C4 C 0.1190(4) 0.7500 -0.1723(2) 0.0335(6) Uani 1 2 d S
H4A H 0.1987 0.7500 -0.2701 0.050 Uiso 1 2 calc SR
H4B H 0.0226 0.8364 -0.1648 0.050 Uiso 0.50 1 calc PR
H4C H 0.0226 0.6636 -0.1648 0.050 Uiso 0.50 1 calc PR
Cl1 Cl 0.0000 0.0000 0.5000 0.01784(15) Uani 1 2 d S
F1 F 0.39836(17) 0.49656(8) 0.19230(10) 0.0255(2) Uani 1 1 d .
N1 N 0.3010(3) 0.7500 0.35968(16) 0.0124(3) Uani 1 2 d S
H1C H 0.4149 0.7500 0.4308 0.019 Uiso 1 2 calc SR
H1D H 0.2126 0.6698 0.3714 0.019 Uiso 0.50 1 calc PR
H1E H 0.2126 0.8302 0.3714 0.019 Uiso 0.50 1 calc PR
O1 O 0.0073(3) 0.7500 0.12568(16) 0.0266(4) Uani 1 2 d S
O2 O 0.2872(2) 0.7500 -0.04909(15) 0.0209(4) Uani 1 2 d S
O3 O 0.3578(3) 0.2500 0.43102(18) 0.0219(4) Uani 1 2 d S
H3B H 0.271(3) 0.1797(18) 0.4346(18) 0.033 Uiso 1 1 d .

loop_
_atom_site_aniso_label
_atom_site_aniso_U_11
_atom_site_aniso_U_22
_atom_site_aniso_U_33
_atom_site_aniso_U_23
_atom_site_aniso_U_13
_atom_site_aniso_U_12
C1 0.0158(7) 0.0165(8) 0.0169(7) -0.0013(6) 0.0024(6) 0.0003(6)
C2 0.0120(9) 0.0142(10) 0.0094(9) 0.000 0.0005(7) 0.000
C3 0.0186(10) 0.0132(10) 0.0160(10) 0.000 0.0003(9) 0.000
C4 0.0349(14) 0.0500(16) 0.0155(11) 0.000 -0.0099(10) 0.000
Cl1 0.0198(3) 0.0143(3) 0.0195(3) -0.00169(19) 0.0047(2) 0.0025(2)
F1 0.0318(5) 0.0132(5) 0.0315(5) -0.0026(4) 0.0101(4) -0.0029(4)
N1 0.0128(8) 0.0113(8) 0.0130(8) 0.000 0.0016(6) 0.000
O1 0.0130(7) 0.0451(10) 0.0217(8) 0.000 -0.0001(6) 0.000
O2 0.0194(8) 0.0322(9) 0.0110(7) 0.000 -0.0017(6) 0.000
O3 0.0227(9) 0.0158(8) 0.0270(9) 0.000 -0.0067(7) 0.000

loop_
_atom_type_symbol
_atom_type_description
_atom_type_scat_dispersion_real
_atom_type_scat_dispersion_imag
_atom_type_scat_source
C C 0.0033 0.0016 'International Tables Vol C Tables 4.2.6.8 and 6.1.1.4'
H H 0.0000 0.0000 'International Tables Vol C Tables 4.2.6.8 and 6.1.1.4'
N N 0.0061 0.0033 'International Tables Vol C Tables 4.2.6.8 and 6.1.1.4'
O O 0.0106 0.0060 'International Tables Vol C Tables 4.2.6.8 and 6.1.1.4'
F F 0.0171 0.0103 'International Tables Vol C Tables 4.2.6.8 and 6.1.1.4'
Cl Cl 0.1484 0.1585 'International Tables Vol C Tables 4.2.6.8 and 6.1.1.4'

loop_
_geom_angle_atom_site_label_1
_geom_angle_atom_site_label_2
_geom_angle_atom_site_label_3
_geom_angle
_geom_angle_site_symmetry_1
_geom_angle_site_symmetry_3
F1 C1 C2 107.14(11) . .
F1 C1 H1A 110.3 . .
C2 C1 H1A 110.3 . .
F1 C1 H1B 110.3 . .
C2 C1 H1B 110.3 . .
H1A C1 H1B 108.5 . .
N1 C2 C1 109.29(10) . 4_575
N1 C2 C1 109.28(10) . .
C1 C2 C1 111.27(16) 4_575 .
N1 C2 C3 107.41(15) . .
C1 C2 C3 109.75(10) 4_575 .
C1 C2 C3 109.75(10) . .
O1 C3 O2 126.61(18) . .
O1 C3 C2 123.47(18) . .
O2 C3 C2 109.92(17) . .
O2 C4 H4A 109.5 . .
O2 C4 H4B 109.5 . .
H4A C4 H4B 109.5 . .
O2 C4 H4C 109.5 . .
H4A C4 H4C 109.5 . .
H4B C4 H4C 109.5 . .
C2 N1 H1C 109.5 . .
C2 N1 H1D 109.5 . .
H1C N1 H1D 109.5 . .
C2 N1 H1E 109.5 . .
H1C N1 H1E 109.5 . .
H1D N1 H1E 109.5 . .
C3 O2 C4 116.61(17) . .

loop_
_geom_bond_atom_site_label_1
_geom_bond_atom_site_label_2
_geom_bond_distance
_geom_bond_site_symmetry_2
C1 F1 1.3972(16) .
C1 C2 1.5215(17) .
C1 H1A 0.9900 .
C1 H1B 0.9900 .
C2 N1 1.490(2) .
C2 C1 1.5214(17) 4_575
C2 C3 1.530(3) .
C3 O1 1.199(2) .
C3 O2 1.316(2) .
C4 O2 1.458(3) .
C4 H4A 0.9800 .
C4 H4B 0.9800 .
C4 H4C 0.9800 .
N1 H1C 0.9100 .
N1 H1D 0.9100 .
N1 H1E 0.9100 .
O3 H3B 0.826(16) .

loop_
_geom_hbond_atom_site_label_D
_geom_hbond_atom_site_label_H
_geom_hbond_atom_site_label_A
_geom_hbond_distance_DH
_geom_hbond_distance_HA
_geom_hbond_distance_DA
_geom_hbond_angle_DHA
_geom_hbond_site_symmetry_A
O3 H3B Cl1 0.826(16) 2.365(16) 3.1759(12) 166.9(15) .
N1 H1E Cl1 0.91 2.30 3.1594(11) 156.8 1_565
N1 H1D Cl1 0.91 2.30 3.1594(11) 156.8 2_556
N1 H1C O3 0.91 1.79 2.704(2) 179.3 3_666

loop_
_geom_torsion_atom_site_label_1
_geom_torsion_atom_site_label_2
_geom_torsion_atom_site_label_3
_geom_torsion_atom_site_label_4
_geom_torsion
_geom_torsion_site_symmetry_1
_geom_torsion_site_symmetry_4
F1 C1 C2 N1 64.19(15) . .
F1 C1 C2 C1 -175.04(9) . 4_575
F1 C1 C2 C3 -53.36(16) . .
N1 C2 C3 O1 0.0 . .
C1 C2 C3 O1 -118.71(10) 4_575 .
C1 C2 C3 O1 118.71(10) . .
N1 C2 C3 O2 180.0 . .
C1 C2 C3 O2 61.29(10) 4_575 .
C1 C2 C3 O2 -61.29(10) . .
O1 C3 O2 C4 0.0 . .
C2 C3 O2 C4 180.0 . .
